data_9007941
loop_
_publ_author_name
'Ouarsal, R.'
'Tahiri, A. A.'
'Lachkar, M.'
'Dusek, M.'
'Fejfarova, K.'
'El Bali, B.'

_publ_section_title
;
 Sodium magnesium tris(dihydrogenphosphite) monohydrate, NaMg(H2PO3)3*H2O
;
_journal_name_full 'Acta Crystallographica, Section E'
_journal_page_first i33
_journal_page_last i35
_journal_paper_doi 10.1107/S1600536803002757
_journal_volume 59
_journal_year 2003
_chemical_formula_structural NaMg(H2PO3)3*H2O
_chemical_formula_sum 'H8 Mg Na O10 P3'
_space_group_IT_number 61
_symmetry_space_group_name_Hall '-P 2ac 2ab'
_symmetry_space_group_name_H-M 'P b c a'
_cell_angle_alpha 90
_cell_angle_beta 90
_cell_angle_gamma 90
_cell_length_a 14.8060
_cell_length_b 9.078
_cell_length_c 14.811
_cell_formula_units_Z 8
_cell_volume 1990.730
_database_code_amcsd 0010399
_exptl_crystal_density_diffrn 2.057
_cod_original_formula_sum 'Na Mg P3 O10 H8'
_cod_database_code 9007941
_amcsd_formula_title NaMg(H2PO3)3*H2O

loop_
_space_group_symop_operation_xyz
x,y,z
x,1/2-y,1/2+z
-x,1/2+y,1/2-z
1/2-x,1/2+y,z
1/2+x,1/2-y,-z
1/2+x,y,1/2-z
1/2-x,-y,1/2+z
-x,-y,-z

loop_
_atom_site_aniso_label
_atom_site_aniso_U_11
_atom_site_aniso_U_22
_atom_site_aniso_U_33
_atom_site_aniso_U_12
_atom_site_aniso_U_13
_atom_site_aniso_U_23
Na1 0.02960 0.02270 0.02670 -0.00720 -0.01360 0.00780
Mg1 0.01250 0.01210 0.01250 -0.00010 -0.00120 -0.00030
P1 0.01140 0.01250 0.01480 -0.00014 0.00110 -0.00160
P2 0.01130 0.01510 0.01540 -0.00106 0.00093 -0.00090
P3 0.01680 0.01240 0.01310 -0.00101 0.00230 -0.00080
O1 0.01330 0.03090 0.02140 -0.00520 0.00020 0.00170
O2 0.01620 0.02280 0.02280 -0.00160 0.00630 -0.00410
O3 0.01690 0.01390 0.02060 -0.00160 -0.00400 0.00100
O4 0.01970 0.02100 0.01750 0.00010 0.00180 0.00680
O5 0.01580 0.02300 0.03400 0.00580 -0.01020 -0.01100
O6 0.03030 0.01490 0.01210 -0.00220 -0.00060 0.00040
O7 0.01460 0.02880 0.01990 -0.00400 -0.00090 0.00340
O8 0.01870 0.01530 0.01780 0.00340 -0.00480 -0.00360
O9 0.02070 0.05360 0.02020 -0.00600 -0.00510 0.00690
O10 0.05460 0.02910 0.01790 -0.02400 0.01220 -0.00890

loop_
_atom_site_label
_atom_site_fract_x
_atom_site_fract_y
_atom_site_fract_z
_atom_site_U_iso_or_equiv
Na1 0.93245 0.06142 0.15732 0.02640
Mg1 0.95397 0.44768 0.16036 0.01237
P1 0.88097 0.73759 0.27655 0.01290
P2 0.73601 -0.03858 0.03132 0.01396
P3 0.99216 0.27043 -0.03020 0.01409
O1 0.83022 0.01936 0.04050 0.02190
O2 0.67081 0.01163 0.10360 0.02060
O3 0.93078 0.88124 0.27105 0.01710
O4 0.97033 0.40461 -0.08581 0.01940
O5 0.80042 0.74139 0.20597 0.02430
O6 0.97054 0.27935 0.06863 0.01910
O7 0.88190 0.28770 0.23950 0.02110
O8 0.93482 0.59990 0.26106 0.01730
O9 0.70170 0.00470 -0.06526 0.03150
O10 0.94366 0.13220 -0.07248 0.03390
H1 0.83200 0.28900 0.23500 0.04700
H2 0.73660 -0.17700 0.02790 0.02000
H3 0.84110 0.72600 0.35150 0.01400
H4 0.91200 0.09300 -0.03900 0.06700
H5 0.65100 -0.00700 -0.07400 0.05100
H6 0.07730 0.24400 -0.03950 0.01900
H7 0.89500 0.30000 0.29600 0.04100
H8 0.80700 0.66000 0.17100 0.05200

loop_
_cod_related_entry_id
_cod_related_entry_database
_cod_related_entry_code
1 AMCSD 0010399
